data_4501364
loop_
_publ_author_name
'Sekiya, Ryo'
'Nishikiori, Shin-ichi'

_publ_section_title
;
 Structural Extension from an Isonicotinic Acid Dimer to
 4-(4-Pyridyl)benzoic Acid (pybenH) Dimer: X-ray Crystal Structure
 Analysis and Inclusion Properties of a Hydrogen-Bonded Coordination
 Polymer [Ni(SCN)2(pybenH)2]\\infty
;
_journal_issue 12
_journal_name_full 'Crystal Growth &amp; Design'
_journal_page_first 5574
_journal_paper_doi 10.1021/cg201141k
_journal_volume 11
_journal_year 2011
_chemical_formula_moiety C32
_chemical_formula_sum 'C102 H66 N12 Ni3 O12 S6'
_chemical_formula_weight 2020.16
_chemical_name_systematic
;
 ?
;
_space_group_IT_number 2
_symmetry_cell_setting triclinic
_symmetry_space_group_name_Hall '-P 1'
_symmetry_space_group_name_H-M 'P -1'
_atom_sites_solution_hydrogens geom
_atom_sites_solution_primary direct
_atom_sites_solution_secondary difmap
_audit_creation_date 2011-07-25T18:04:05-00:00
_audit_creation_method 'WinGX routine CIF_UPDATE'
_cell_angle_alpha 120.34(3)
_cell_angle_beta 35.968(7)
_cell_angle_gamma 136.79(4)
_cell_formula_units_Z 2
_cell_length_a 23.888(3)
_cell_length_b 15.070(9)
_cell_length_c 31.114(4)
_cell_measurement_reflns_used 8721
_cell_measurement_temperature 103(2)
_cell_measurement_theta_max 29.99
_cell_measurement_theta_min 3.01
_cell_volume 4403(5)
_computing_cell_refinement RAPID-AUTO
_computing_data_collection RAPID-AUTO
_computing_data_reduction RAPID-AUTO
_computing_structure_refinement 'SHELXL-97 (Sheldrick, 1997)'
_computing_structure_solution 'SHELXS-97 (Sheldrick, 1997)'
_diffrn_ambient_temperature 103(2)
_diffrn_measured_fraction_theta_full 0.98
_diffrn_measured_fraction_theta_max 0.957
_diffrn_measurement_device_type 'Rigaku Saturn CCD diffractometer'
_diffrn_measurement_method '\w scans'
_diffrn_radiation_monochromator graphite
_diffrn_radiation_probe x-ray
_diffrn_radiation_source 'sealed tube'
_diffrn_radiation_type MoK\a
_diffrn_radiation_wavelength 0.71073
_diffrn_reflns_av_R_equivalents 0.0589
_diffrn_reflns_av_unetI/netI 0.0674
_diffrn_reflns_limit_h_max 29
_diffrn_reflns_limit_h_min -31
_diffrn_reflns_limit_k_max 19
_diffrn_reflns_limit_k_min -13
_diffrn_reflns_limit_l_max 40
_diffrn_reflns_limit_l_min -40
_diffrn_reflns_number 36554
_diffrn_reflns_theta_full 25
_diffrn_reflns_theta_max 27.48
_diffrn_reflns_theta_min 3.03
_exptl_absorpt_coefficient_mu 0.851
_exptl_absorpt_correction_T_max 0.9832
_exptl_absorpt_correction_T_min 0.935
_exptl_absorpt_correction_type empirical
_exptl_absorpt_process_details 'ABSCOR (Higashi, 1995)'
_exptl_crystal_colour green
_exptl_crystal_density_diffrn 1.524
_exptl_crystal_density_method 'not measured'
_exptl_crystal_description block
_exptl_crystal_F_000 2076
_exptl_crystal_size_max 0.08
_exptl_crystal_size_mid 0.08
_exptl_crystal_size_min 0.02
_refine_diff_density_max 2.93
_refine_diff_density_min -0.831
_refine_diff_density_rms 0.137
_refine_ls_extinction_method none
_refine_ls_goodness_of_fit_ref 1.115
_refine_ls_hydrogen_treatment constr
_refine_ls_matrix_type full
_refine_ls_number_parameters 1199
_refine_ls_number_reflns 19337
_refine_ls_number_restraints 0
_refine_ls_restrained_S_all 1.115
_refine_ls_R_factor_all 0.1291
_refine_ls_R_factor_gt 0.0742
_refine_ls_shift/su_max 0.001
_refine_ls_shift/su_mean 0.000
_refine_ls_structure_factor_coef Fsqd
_refine_ls_weighting_details 'calc w=1/[\s^2^(Fo^2^)+(0.1204P)^2^+0.0000P] where P=(Fo^2^+2Fc^2^)/3'
_refine_ls_weighting_scheme calc
_refine_ls_wR_factor_gt 0.2107
_refine_ls_wR_factor_ref 0.2597
_reflns_number_gt 9532
_reflns_number_total 19337
_reflns_threshold_expression >2sigma(I)
_cod_data_source_file cg201141k_si_002.cif
_cod_data_source_block coronene
_cod_depositor_comments
;
The following automatic conversions were performed:

'_symmetry_cell_setting' value 'Triclinic' changed to 'triclinic'
according to /home/saulius/struct/CIF-dictionaries/cif_core.dic
dictionary named 'cif_core.dic' version 2.4.1 from
2010-06-29.

'_diffrn_radiation_probe' value 'X-ray' changed to
'x-ray' according to
/home/saulius/struct/CIF-dictionaries/cif_core.dic dictionary named
'cif_core.dic' version 2.4.1 from 2010-06-29.

Automatic conversion script
Id: cif_fix_values 1715 2011-07-08 13:25:40Z adriana 
;
_cod_original_cell_volume 4403(3)
_cod_database_code 4501364

loop_
_symmetry_equiv_pos_as_xyz
'x, y, z'
'-x, -y, -z'

loop_
_atom_site_label
_atom_site_type_symbol
_atom_site_fract_x
_atom_site_fract_y
_atom_site_fract_z
_atom_site_U_iso_or_equiv
_atom_site_adp_type
_atom_site_occupancy
_atom_site_symmetry_multiplicity
_atom_site_calc_flag
_atom_site_refinement_flags
_atom_site_disorder_assembly
_atom_site_disorder_group
C201 C 0.3584(7) 0.5025(6) 0.5313(5) 0.074(2) Uani 1 1 d . . .
H201 H 0.3651 0.5096 0.5593 0.089 Uiso 1 1 calc R . .
C202 C 0.4367(10) 0.4863(6) 0.4542(6) 0.122(4) Uani 1 1 d . . .
H202 H 0.4938 0.4796 0.4301 0.147 Uiso 1 1 calc R . .
C203 C 0.4194(7) 0.4816(5) 0.4175(5) 0.066(2) Uani 1 1 d . . .
C204 C 0.3306(7) 0.4880(6) 0.4536(4) 0.0593(19) Uani 1 1 d . . .
C205 C 0.2561(7) 0.5016(6) 0.5275(5) 0.065(2) Uani 1 1 d . . .
C206 C 0.2664(8) 0.5080(6) 0.5670(5) 0.082(3) Uani 1 1 d . . .
C207 C 0.4971(7) 0.4694(6) 0.3394(5) 0.074(2) Uani 1 1 d . . .
H207 H 0.555 0.4642 0.3153 0.088 Uiso 1 1 calc R . .
C208 C 0.4879(7) 0.4652(6) 0.3008(5) 0.079(2) Uani 1 1 d . . .
H208 H 0.5396 0.4582 0.2498 0.095 Uiso 1 1 calc R . .
C209 C 0.4008(7) 0.4715(6) 0.3370(5) 0.064(2) Uani 1 1 d . . .
C210 C 0.3259(6) 0.4844(6) 0.4113(5) 0.072(2) Uani 1 1 d . . .
C211 C 0.2394(6) 0.4887(6) 0.4450(4) 0.0558(18) Uani 1 1 d . . .
C212 C 0.2325(7) 0.4893(6) 0.4053(5) 0.070(2) Uani 1 1 d . . .
C213 C 0.3154(7) 0.4820(6) 0.3266(4) 0.077(2) Uani 1 1 d . . .
H213 H 0.3122 0.4823 0.2982 0.092 Uiso 1 1 calc R . .
C214 C 0.3938(7) 0.4751(6) 0.2952(5) 0.070(2) Uani 1 1 d . . .
H214 H 0.4482 0.4723 0.2436 0.084 Uiso 1 1 calc R . .
C215 C 0.1425(8) 0.4956(7) 0.4403(5) 0.081(3) Uani 1 1 d . . .
H215 H 0.1399 0.4954 0.4114 0.097 Uiso 1 1 calc R . .
C216 C 0.0614(10) 0.5020(6) 0.5162(6) 0.123(4) Uani 1 1 d . . .
H216 H 0.002 0.5048 0.5406 0.148 Uiso 1 1 calc R . .
C217 C 0.0755(6) 0.5040(6) 0.5564(4) 0.061(2) Uani 1 1 d . . .
C218 C 0.1640(7) 0.5002(6) 0.5203(5) 0.086(3) Uani 1 1 d . . .
C219 C 0.1732(6) 0.5053(6) 0.5614(4) 0.0546(18) Uani 1 1 d . . .
C220 C 0.0924(8) 0.5152(6) 0.6360(5) 0.075(2) Uani 1 1 d . . .
C221 C -0.0010(9) 0.5138(7) 0.6779(6) 0.097(3) Uani 1 1 d . . .
H221 H -0.055 0.5157 0.7297 0.116 Uiso 1 1 calc R . .
C222 C -0.0072(9) 0.5091(6) 0.6351(6) 0.110(4) Uani 1 1 d . . .
H222 H -0.0674 0.5093 0.6587 0.131 Uiso 1 1 calc R . .
C223 C 0.1024(9) 0.5226(6) 0.6813(5) 0.109(4) Uani 1 1 d . . .
H223 H 0.0488 0.5278 0.7326 0.131 Uiso 1 1 calc R . .
C224 C 0.1921(8) 0.5217(7) 0.6455(5) 0.137(6) Uani 1 1 d . . .
H224 H 0.2036 0.5293 0.6705 0.165 Uiso 1 1 calc R . .
C1 C 0.8009(3) 0.5567(4) -0.0580(2) 0.0132(8) Uani 1 1 d . . .
C2 C 0.5311(3) 0.4422(4) 0.0610(2) 0.0114(8) Uani 1 1 d . . .
C3 C 0.9651(3) 1.0556(4) -0.0590(2) 0.0123(8) Uani 1 1 d . . .
C4 C 0.6911(3) 0.9348(4) 0.0623(2) 0.0141(8) Uani 1 1 d . . .
C5 C 0.8666(3) 1.4436(4) 0.0583(2) 0.0126(8) Uani 1 1 d . . .
C6 C 0.6359(3) 0.0564(4) -0.0623(2) 0.0133(8) Uani 1 1 d . . .
C11 C 0.3776(4) 0.7600(4) 0.9476(2) 0.0179(9) Uani 1 1 d . . .
H11 H 0.3055 0.7462 0.998 0.021 Uiso 1 1 calc R . .
C12 C 0.4063(4) 0.7786(4) 0.8908(2) 0.0197(9) Uani 1 1 d . . .
H12 H 0.355 0.779 0.903 0.024 Uiso 1 1 calc R . .
C13 C 0.5092(4) 0.7966(4) 0.8165(2) 0.0172(9) Uani 1 1 d . . .
C14 C 0.5777(4) 0.7916(4) 0.8038(2) 0.0244(10) Uani 1 1 d . . .
H14 H 0.6471 0.7992 0.7542 0.029 Uiso 1 1 calc R . .
C15 C 0.5448(4) 0.7758(4) 0.8631(2) 0.0244(10) Uani 1 1 d . . .
H15 H 0.595 0.7756 0.8524 0.029 Uiso 1 1 calc R . .
C16 C 0.5397(4) 0.8135(4) 0.7553(2) 0.0163(8) Uani 1 1 d . . .
C17 C 0.4506(4) 0.7761(5) 0.7709(3) 0.0334(12) Uani 1 1 d . . .
H17 H 0.3703 0.7401 0.821 0.04 Uiso 1 1 calc R . .
C18 C 0.4772(4) 0.7906(5) 0.7146(3) 0.0351(12) Uani 1 1 d . . .
H18 H 0.4153 0.7645 0.7263 0.042 Uiso 1 1 calc R . .
C19 C 0.5938(4) 0.8431(4) 0.6412(2) 0.0179(9) Uani 1 1 d . . .
C20 C 0.6835(4) 0.8807(4) 0.6245(3) 0.0271(10) Uani 1 1 d . . .
H20 H 0.7636 0.9165 0.5741 0.033 Uiso 1 1 calc R . .
C21 C 0.6570(4) 0.8662(4) 0.6811(2) 0.0252(10) Uani 1 1 d . . .
H21 H 0.7192 0.8924 0.6692 0.03 Uiso 1 1 calc R . .
C22 C 0.6181(4) 0.8563(4) 0.5823(2) 0.0179(9) Uani 1 1 d . . .
C31 C 0.7397(4) 0.7045(4) 0.1092(2) 0.0223(9) Uani 1 1 d . . .
H31 H 0.7631 0.6542 0.0725 0.027 Uiso 1 1 calc R . .
C32 C 0.7315(4) 0.7154(4) 0.1612(2) 0.0213(9) Uani 1 1 d . . .
H32 H 0.7508 0.675 0.159 0.026 Uiso 1 1 calc R . .
C33 C 0.6944(4) 0.7870(4) 0.2168(2) 0.0164(8) Uani 1 1 d . . .
C34 C 0.6681(4) 0.8424(4) 0.2161(2) 0.0186(9) Uani 1 1 d . . .
H34 H 0.6405 0.8896 0.2536 0.022 Uiso 1 1 calc R . .
C35 C 0.6812(4) 0.8307(4) 0.1618(2) 0.0180(9) Uani 1 1 d . . .
H35 H 0.6651 0.8728 0.162 0.022 Uiso 1 1 calc R . .
C36 C 0.6834(4) 0.8007(4) 0.2734(2) 0.0188(9) Uani 1 1 d . . .
C37 C 0.7647(4) 0.8103(4) 0.2547(2) 0.0256(10) Uani 1 1 d . . .
H37 H 0.8251 0.8045 0.2057 0.031 Uiso 1 1 calc R . .
C38 C 0.7580(4) 0.8282(5) 0.3065(3) 0.0286(11) Uani 1 1 d . . .
H38 H 0.8152 0.8378 0.2929 0.034 Uiso 1 1 calc R . .
C39 C 0.6656(4) 0.8322(4) 0.3799(2) 0.0174(9) Uani 1 1 d . . .
C40 C 0.5829(4) 0.8187(4) 0.3993(2) 0.0183(9) Uani 1 1 d . . .
H40 H 0.5194 0.8192 0.4491 0.022 Uiso 1 1 calc R . .
C41 C 0.5919(4) 0.8044(4) 0.3465(2) 0.0170(9) Uani 1 1 d . . .
H41 H 0.5358 0.7972 0.3601 0.02 Uiso 1 1 calc R . .
C42 C 0.6589(4) 0.8496(4) 0.4346(2) 0.0192(9) Uani 1 1 d . . .
C51 C 0.0479(4) 0.7467(4) 0.9433(2) 0.0204(9) Uani 1 1 d . . .
H51 H -0.031 0.7155 0.9938 0.025 Uiso 1 1 calc R . .
C52 C 0.0737(4) 0.7633(4) 0.8878(2) 0.0222(9) Uani 1 1 d . . .
H52 H 0.0127 0.7425 0.9006 0.027 Uiso 1 1 calc R . .
C53 C 0.1893(4) 0.8104(4) 0.8129(2) 0.0173(9) Uani 1 1 d . . .
C54 C 0.2735(4) 0.8403(5) 0.7995(2) 0.0289(11) Uani 1 1 d . . .
H54 H 0.3544 0.8756 0.7499 0.035 Uiso 1 1 calc R . .
C55 C 0.2403(4) 0.8190(5) 0.8577(2) 0.0306(11) Uani 1 1 d . . .
H55 H 0.2991 0.8381 0.8466 0.037 Uiso 1 1 calc R . .
C56 C 0.2189(4) 0.8295(4) 0.7525(2) 0.0188(9) Uani 1 1 d . . .
C57 C 0.1509(4) 0.8410(5) 0.7691(2) 0.0296(11) Uani 1 1 d . . .
H57 H 0.0864 0.8396 0.8192 0.035 Uiso 1 1 calc R . .
C58 C 0.1755(4) 0.8545(5) 0.7135(2) 0.0281(11) Uani 1 1 d . . .
H58 H 0.129 0.8645 0.7258 0.034 Uiso 1 1 calc R . .
C59 C 0.2679(4) 0.8537(4) 0.6396(2) 0.0181(9) Uani 1 1 d . . .
C60 C 0.3403(4) 0.8500(4) 0.6226(2) 0.0265(10) Uani 1 1 d . . .
H60 H 0.4075 0.8561 0.5721 0.032 Uiso 1 1 calc R . .
C61 C 0.3163(4) 0.8377(5) 0.6781(2) 0.0258(10) Uani 1 1 d . . .
H61 H 0.3669 0.8347 0.6653 0.031 Uiso 1 1 calc R . .
C62 C 0.2852(4) 0.8567(4) 0.5828(2) 0.0182(9) Uani 1 1 d . . .
C71 C 0.3646(4) 0.8392(4) 0.1542(2) 0.0162(8) Uani 1 1 d . . .
H71 H 0.367 0.8971 0.1475 0.019 Uiso 1 1 calc R . .
C72 C 0.3475(4) 0.8485(4) 0.2099(2) 0.0197(9) Uani 1 1 d . . .
H72 H 0.3356 0.9092 0.2416 0.024 Uiso 1 1 calc R . .
C73 C 0.3476(4) 0.7680(4) 0.2199(2) 0.0179(9) Uani 1 1 d . . .
C74 C 0.3607(4) 0.6774(4) 0.1729(2) 0.0236(10) Uani 1 1 d . . .
H74 H 0.3593 0.6187 0.178 0.028 Uiso 1 1 calc R . .
C75 C 0.3755(4) 0.6739(4) 0.1194(2) 0.0231(10) Uani 1 1 d . . .
H75 H 0.3843 0.6117 0.0882 0.028 Uiso 1 1 calc R . .
C76 C 0.3354(4) 0.7800(4) 0.2769(2) 0.0188(9) Uani 1 1 d . . .
C77 C 0.2568(4) 0.8043(4) 0.3470(2) 0.0183(9) Uani 1 1 d . . .
H77 H 0.2082 0.8092 0.3585 0.022 Uiso 1 1 calc R . .
C78 C 0.2492(4) 0.8211(4) 0.3988(2) 0.0191(9) Uani 1 1 d . . .
H78 H 0.1947 0.836 0.4461 0.023 Uiso 1 1 calc R . .
C79 C 0.3211(4) 0.8164(4) 0.3822(2) 0.0186(9) Uani 1 1 d . . .
C80 C 0.3997(4) 0.7921(4) 0.3130(2) 0.0252(10) Uani 1 1 d . . .
H80 H 0.4491 0.789 0.3015 0.03 Uiso 1 1 calc R . .
C81 C 0.4054(4) 0.7727(4) 0.2615(2) 0.0217(9) Uani 1 1 d . . .
H81 H 0.4574 0.7541 0.2151 0.026 Uiso 1 1 calc R . .
C82 C 0.3163(4) 0.8349(4) 0.4365(2) 0.0195(9) Uani 1 1 d . . .
C91 C 0.1242(4) 0.2262(5) 0.1348(2) 0.0290(11) Uani 1 1 d . . .
H91 H 0.0703 0.2188 0.1458 0.035 Uiso 1 1 calc R . .
C92 C 0.0937(4) 0.2133(5) 0.1940(2) 0.0309(11) Uani 1 1 d . . .
H92 H 0.0206 0.1983 0.244 0.037 Uiso 1 1 calc R . .
C93 C 0.1691(4) 0.2221(4) 0.1804(2) 0.0207(9) Uani 1 1 d . A .
C94 C 0.2767(4) 0.2489(4) 0.1044(2) 0.0216(9) Uani 1 1 d . . .
H94 H 0.3337 0.2586 0.0911 0.026 Uiso 1 1 calc R . .
C95 C 0.3009(4) 0.2612(4) 0.0494(2) 0.0175(9) Uani 1 1 d . . .
H95 H 0.3749 0.2796 -0.0013 0.021 Uiso 1 1 calc R . .
C96 C 0.1383(4) 0.2038(4) 0.2412(2) 0.0191(5) Uani 1 1 d . . .
C97A C 0.0623(5) 0.2287(6) 0.3114(3) 0.0191(5) Uani 0.836(7) 1 d P A 1
H97 H 0.028 0.2558 0.3208 0.023 Uiso 0.836(7) 1 calc PR A 1
C98A C 0.0363(5) 0.2138(6) 0.3682(3) 0.0191(5) Uani 0.836(7) 1 d P A 1
H98 H -0.0143 0.2322 0.4156 0.023 Uiso 0.836(7) 1 calc PR A 1
C00A C 0.1618(5) 0.1471(6) 0.2835(3) 0.0191(5) Uani 0.836(7) 1 d P A 1
H100 H 0.195 0.1186 0.2744 0.023 Uiso 0.836(7) 1 calc PR A 1
C01A C 0.1886(5) 0.1635(6) 0.2279(3) 0.0191(5) Uani 0.836(7) 1 d P A 1
H101 H 0.2414 0.1477 0.1801 0.023 Uiso 0.836(7) 1 calc PR A 1
C97B C 0.017(3) 0.152(3) 0.3212(14) 0.0191(5) Uani 0.164(7) 1 d P A 2
H97B H -0.0487 0.1195 0.3343 0.023 Uiso 0.164(7) 1 calc PR A 2
C98B C -0.004(3) 0.148(3) 0.3735(15) 0.0191(5) Uani 0.164(7) 1 d P A 2
H98B H -0.0774 0.1296 0.4245 0.023 Uiso 0.164(7) 1 calc PR A 2
C01B C 0.207(3) 0.212(3) 0.2296(17) 0.0191(5) Uani 0.164(7) 1 d P A 2
H01B H 0.2819 0.2315 0.1792 0.023 Uiso 0.164(7) 1 calc PR A 2
C00B C 0.177(3) 0.194(3) 0.2894(16) 0.0191(5) Uani 0.164(7) 1 d P A 2
H00B H 0.2313 0.1982 0.277 0.023 Uiso 0.164(7) 1 calc PR A 2
C99 C 0.0845(4) 0.1725(4) 0.3549(2) 0.0191(5) Uani 1 1 d . . .
C102 C 0.0626(4) 0.1596(4) 0.4125(2) 0.0169(9) Uani 1 1 d . A .
C111 C -0.0352(4) 0.1525(4) 0.8467(2) 0.0187(9) Uani 1 1 d . . .
H111 H -0.0336 0.0985 0.8526 0.022 Uiso 1 1 calc R . .
C112 C -0.0179(4) 0.1416(4) 0.7906(2) 0.0177(9) Uani 1 1 d . . .
H112 H -0.0006 0.0847 0.7574 0.021 Uiso 1 1 calc R . .
C113 C -0.0255(4) 0.2138(4) 0.7823(2) 0.0179(9) Uani 1 1 d . . .
C114 C -0.0469(4) 0.2977(4) 0.8310(2) 0.0218(9) Uani 1 1 d . . .
H114 H -0.0531 0.3491 0.8277 0.026 Uiso 1 1 calc R . .
C115 C -0.0592(4) 0.3068(4) 0.8847(2) 0.0197(9) Uani 1 1 d . . .
H115 H -0.0718 0.3668 0.9167 0.024 Uiso 1 1 calc R . .
C116 C -0.0151(4) 0.1971(4) 0.7256(2) 0.0166(8) Uani 1 1 d . . .
C117 C 0.0712(4) 0.1844(4) 0.6538(2) 0.0193(9) Uani 1 1 d . . .
H117 H 0.123 0.1852 0.6417 0.023 Uiso 1 1 calc R . .
C118 C 0.0819(4) 0.1706(4) 0.6002(2) 0.0165(8) Uani 1 1 d . . .
H118 H 0.1408 0.1619 0.5519 0.02 Uiso 1 1 calc R . .
C119 C 0.0066(4) 0.1694(4) 0.6171(2) 0.0161(8) Uani 1 1 d . . .
C120 C -0.0813(4) 0.1801(4) 0.6891(2) 0.0182(9) Uani 1 1 d . . .
H120 H -0.1343 0.1768 0.7012 0.022 Uiso 1 1 calc R . .
C121 C -0.0917(4) 0.1956(4) 0.7429(2) 0.0206(9) Uani 1 1 d . . .
H121 H -0.15 0.2051 0.7911 0.025 Uiso 1 1 calc R . .
C122 C 0.0175(4) 0.1583(4) 0.5610(2) 0.0157(8) Uani 1 1 d . . .
N1 N 0.7931(3) 0.6386(3) -0.02605(19) 0.0155(7) Uani 1 1 d . . .
N2 N 0.5415(3) 0.3619(3) 0.02686(18) 0.0127(7) Uani 1 1 d . . .
N3 N 0.9661(3) 1.1282(3) -0.06392(18) 0.0146(7) Uani 1 1 d . . .
N4 N 0.6904(3) 0.8642(3) 0.06876(18) 0.0131(7) Uani 1 1 d . . .
N5 N 0.6385(3) 0.1304(3) -0.06795(18) 0.0130(7) Uani 1 1 d . . .
N6 N 0.8691(3) 1.3585(3) 0.02880(18) 0.0136(7) Uani 1 1 d . . .
N11 N 0.4468(3) 0.7606(3) 0.93471(18) 0.0131(7) Uani 1 1 d . . .
N31 N 0.7161(3) 0.7613(3) 0.10857(18) 0.0134(7) Uani 1 1 d . . .
N51 N 0.1281(3) 0.7723(3) 0.92963(19) 0.0154(7) Uani 1 1 d . . .
N71 N 0.3783(3) 0.7536(3) 0.10866(18) 0.0134(7) Uani 1 1 d . . .
N91 N 0.2257(3) 0.2486(3) 0.06345(18) 0.0147(7) Uani 1 1 d . . .
N111 N -0.0542(3) 0.2345(3) 0.89346(18) 0.0138(7) Uani 1 1 d . . .
O11 O 0.5410(3) 0.8402(3) 0.60072(17) 0.0293(7) Uani 1 1 d . . .
O12 O 0.7204(3) 0.8852(3) 0.51396(16) 0.0309(8) Uani 1 1 d . . .
H312 H 0.7255 0.8902 0.4851 0.046 Uiso 1 1 calc R . .
O31 O 0.7372(3) 0.8670(3) 0.41570(18) 0.0312(8) Uani 1 1 d . . .
O32 O 0.5690(3) 0.8471(3) 0.50186(15) 0.0234(7) Uani 1 1 d . . .
H332 H 0.5721 0.8576 0.5293 0.035 Uiso 1 1 calc R . .
O51 O 0.2165(3) 0.8568(3) 0.60013(16) 0.0223(7) Uani 1 1 d . . .
O52 O 0.3742(3) 0.8588(3) 0.51546(17) 0.0278(7) Uani 1 1 d . . .
H352 H 0.3771 0.8603 0.4871 0.042 Uiso 1 1 calc R . .
O71 O 0.3873(3) 0.8394(3) 0.41912(17) 0.0260(7) Uani 1 1 d . . .
O72 O 0.2332(3) 0.8450(3) 0.50275(16) 0.0248(7) Uani 1 1 d . . .
H372 H 0.2368 0.855 0.5298 0.037 Uiso 1 1 calc R . .
O91 O -0.0246(3) 0.1620(3) 0.47941(16) 0.0274(7) Uani 1 1 d . . .
H391 H -0.032 0.1543 0.509 0.041 Uiso 1 1 calc R A .
O92 O 0.1228(3) 0.1470(3) 0.39694(16) 0.0212(7) Uani 1 1 d . . .
O111 O 0.1019(3) 0.1508(3) 0.49511(16) 0.0234(7) Uani 1 1 d . . .
H411 H 0.1016 0.1449 0.4669 0.035 Uiso 1 1 calc R . .
O112 O -0.0516(3) 0.1558(3) 0.57772(17) 0.0250(7) Uani 1 1 d . . .
S1 S 0.81297(9) 0.44096(10) -0.10366(6) 0.0169(2) Uani 1 1 d . . .
S2 S 0.51761(9) 0.55545(10) 0.10849(6) 0.0174(2) Uani 1 1 d . . .
S3 S 0.96270(9) 0.95350(10) -0.05056(6) 0.0159(2) Uani 1 1 d . . .
S4 S 0.69441(9) 1.03410(10) 0.05097(6) 0.0166(2) Uani 1 1 d . . .
S5 S 1.13865(9) 1.43577(9) -0.10239(6) 0.0164(2) Uani 1 1 d . . .
S6 S 0.36938(9) 0.04599(9) 0.05165(6) 0.0151(2) Uani 1 1 d . . .
Ni1 Ni 0.58931(4) 0.24535(5) -0.02269(3) 0.01121(15) Uani 1 1 d . . .
Ni2 Ni 0.74304(4) 0.75365(5) 0.02395(3) 0.01151(15) Uani 1 1 d . . .
Ni3 Ni 0.91328(4) 1.23788(5) -0.01961(3) 0.01176(15) Uani 1 1 d . . .

loop_
_atom_site_aniso_label
_atom_site_aniso_U_11
_atom_site_aniso_U_22
_atom_site_aniso_U_33
_atom_site_aniso_U_23
_atom_site_aniso_U_13
_atom_site_aniso_U_12
C201 0.079(6) 0.024(3) 0.101(7) -0.007(4) -0.073(6) 0.016(4)
C202 0.166(10) 0.031(4) 0.127(9) -0.010(5) -0.129(9) 0.024(5)
C203 0.081(5) 0.026(3) 0.083(6) -0.002(3) -0.071(5) 0.014(3)
C204 0.071(5) 0.030(3) 0.062(5) -0.010(3) -0.053(4) 0.025(3)
C205 0.067(5) 0.035(4) 0.075(6) -0.004(3) -0.056(5) 0.021(4)
C206 0.092(6) 0.023(3) 0.101(7) 0.003(4) -0.083(6) 0.007(4)
C207 0.085(6) 0.030(3) 0.114(7) -0.005(4) -0.082(6) 0.023(4)
C208 0.080(6) 0.029(3) 0.094(7) -0.010(4) -0.067(6) 0.023(4)
C209 0.066(5) 0.029(3) 0.087(6) -0.013(3) -0.059(5) 0.025(3)
C210 0.047(4) 0.026(3) 0.085(6) -0.001(3) -0.044(5) 0.012(3)
C211 0.051(4) 0.033(3) 0.056(4) 0.000(3) -0.040(4) 0.015(3)
C212 0.056(5) 0.028(3) 0.088(6) -0.013(3) -0.056(5) 0.016(3)
C213 0.058(5) 0.041(4) 0.062(5) -0.009(3) -0.038(4) 0.025(4)
C214 0.061(5) 0.050(4) 0.079(6) -0.007(4) -0.051(5) 0.029(4)
C215 0.076(6) 0.064(5) 0.060(5) -0.006(4) -0.049(5) 0.034(4)
C216 0.124(8) 0.028(4) 0.099(8) 0.004(4) -0.087(8) 0.009(5)
C217 0.046(4) 0.032(3) 0.047(4) 0.001(3) -0.026(4) 0.018(3)
C218 0.059(5) 0.020(3) 0.089(7) 0.006(4) -0.051(5) 0.002(3)
C219 0.053(4) 0.030(3) 0.049(4) -0.004(3) -0.038(4) 0.017(3)
C220 0.066(5) 0.032(4) 0.082(6) -0.002(4) -0.053(5) 0.019(4)
C221 0.107(8) 0.050(5) 0.086(7) -0.006(4) -0.075(7) 0.030(5)
C222 0.099(7) 0.037(4) 0.095(8) -0.002(4) -0.071(7) 0.019(5)
C223 0.100(7) 0.019(3) 0.067(6) 0.006(4) -0.055(6) 0.009(4)
C224 0.064(6) 0.023(4) 0.070(6) -0.001(4) -0.012(5) 0.019(4)
C1 0.0096(18) 0.0132(19) 0.0100(18) 0.0000(15) -0.0072(16) 0.0046(16)
C2 0.0119(18) 0.0122(19) 0.0087(18) -0.0017(14) -0.0074(16) 0.0074(16)
C3 0.0127(18) 0.018(2) 0.0077(18) -0.0026(15) -0.0082(16) 0.0094(17)
C4 0.019(2) 0.022(2) 0.0091(18) -0.0045(15) -0.0106(17) 0.0150(18)
C5 0.0122(18) 0.0144(19) 0.0114(19) -0.0007(15) -0.0079(16) 0.0085(17)
C6 0.0106(18) 0.017(2) 0.0050(17) -0.0049(15) -0.0051(16) 0.0095(17)
C11 0.017(2) 0.021(2) 0.016(2) -0.0039(16) -0.0132(18) 0.0108(18)
C12 0.024(2) 0.036(2) 0.012(2) -0.0103(17) -0.0132(19) 0.025(2)
C13 0.025(2) 0.023(2) 0.015(2) -0.0105(16) -0.0167(19) 0.0188(19)
C14 0.025(2) 0.043(3) 0.011(2) -0.0100(19) -0.0123(19) 0.027(2)
C15 0.029(2) 0.048(3) 0.012(2) -0.0105(19) -0.014(2) 0.031(2)
C16 0.018(2) 0.024(2) 0.0090(19) -0.0049(16) -0.0100(17) 0.0147(19)
C17 0.025(2) 0.063(3) 0.017(2) -0.006(2) -0.012(2) 0.033(3)
C18 0.029(3) 0.071(4) 0.013(2) -0.001(2) -0.011(2) 0.036(3)
C19 0.020(2) 0.031(2) 0.0077(19) -0.0051(16) -0.0093(18) 0.019(2)
C20 0.022(2) 0.043(3) 0.015(2) -0.0048(19) -0.012(2) 0.021(2)
C21 0.018(2) 0.038(3) 0.017(2) -0.0014(19) -0.0117(19) 0.016(2)
C22 0.018(2) 0.027(2) 0.013(2) -0.0043(17) -0.0114(18) 0.0154(19)
C31 0.032(2) 0.037(3) 0.017(2) -0.0129(19) -0.019(2) 0.029(2)
C32 0.032(2) 0.038(3) 0.017(2) -0.0130(18) -0.019(2) 0.030(2)
C33 0.017(2) 0.021(2) 0.0082(18) -0.0038(16) -0.0087(17) 0.0128(18)
C34 0.026(2) 0.023(2) 0.015(2) -0.0097(17) -0.0163(19) 0.019(2)
C35 0.026(2) 0.021(2) 0.014(2) -0.0069(16) -0.0158(19) 0.018(2)
C36 0.022(2) 0.030(2) 0.011(2) -0.0072(17) -0.0125(18) 0.020(2)
C37 0.024(2) 0.047(3) 0.013(2) -0.0064(19) -0.012(2) 0.026(2)
C38 0.036(3) 0.058(3) 0.018(2) -0.014(2) -0.019(2) 0.040(3)
C39 0.018(2) 0.023(2) 0.0100(19) -0.0033(16) -0.0101(18) 0.0131(19)
C40 0.022(2) 0.028(2) 0.0106(19) -0.0071(17) -0.0130(18) 0.018(2)
C41 0.018(2) 0.024(2) 0.015(2) -0.0049(16) -0.0115(18) 0.0156(19)
C42 0.022(2) 0.028(2) 0.014(2) -0.0089(17) -0.0141(19) 0.019(2)
C51 0.020(2) 0.028(2) 0.013(2) -0.0050(17) -0.0118(18) 0.016(2)
C52 0.019(2) 0.036(3) 0.018(2) -0.0034(18) -0.0142(19) 0.017(2)
C53 0.025(2) 0.022(2) 0.015(2) -0.0114(16) -0.0168(19) 0.019(2)
C54 0.028(2) 0.062(3) 0.014(2) -0.010(2) -0.014(2) 0.035(3)
C55 0.037(3) 0.062(3) 0.016(2) -0.015(2) -0.019(2) 0.042(3)
C56 0.022(2) 0.030(2) 0.014(2) -0.0070(17) -0.0127(19) 0.020(2)
C57 0.033(3) 0.059(3) 0.013(2) -0.016(2) -0.016(2) 0.038(3)
C58 0.028(2) 0.060(3) 0.015(2) -0.012(2) -0.015(2) 0.036(2)
C59 0.028(2) 0.025(2) 0.020(2) -0.0109(17) -0.020(2) 0.021(2)
C60 0.023(2) 0.043(3) 0.013(2) -0.0080(19) -0.0117(19) 0.024(2)
C61 0.029(2) 0.047(3) 0.012(2) -0.0085(19) -0.014(2) 0.028(2)
C62 0.020(2) 0.018(2) 0.017(2) -0.0054(16) -0.0144(19) 0.0122(19)
C71 0.026(2) 0.022(2) 0.017(2) -0.0096(16) -0.0181(19) 0.0191(19)
C72 0.029(2) 0.024(2) 0.016(2) -0.0118(17) -0.019(2) 0.020(2)
C73 0.019(2) 0.028(2) 0.0103(19) -0.0064(17) -0.0109(18) 0.0176(19)
C74 0.036(3) 0.032(2) 0.019(2) -0.0104(19) -0.021(2) 0.027(2)
C75 0.041(3) 0.029(2) 0.020(2) -0.0146(18) -0.025(2) 0.028(2)
C76 0.022(2) 0.028(2) 0.0105(19) -0.0037(17) -0.0119(18) 0.017(2)
C77 0.026(2) 0.032(2) 0.016(2) -0.0134(18) -0.0176(19) 0.025(2)
C78 0.021(2) 0.027(2) 0.0110(19) -0.0063(17) -0.0114(18) 0.017(2)
C79 0.023(2) 0.028(2) 0.013(2) -0.0077(17) -0.0145(19) 0.018(2)
C80 0.033(2) 0.042(3) 0.019(2) -0.013(2) -0.021(2) 0.029(2)
C81 0.025(2) 0.040(3) 0.0071(19) -0.0108(18) -0.0114(18) 0.026(2)
C82 0.023(2) 0.025(2) 0.017(2) -0.0043(17) -0.0160(19) 0.015(2)
C91 0.034(3) 0.058(3) 0.016(2) -0.016(2) -0.017(2) 0.039(3)
C92 0.031(2) 0.070(3) 0.009(2) -0.009(2) -0.011(2) 0.041(3)
C93 0.024(2) 0.032(2) 0.012(2) -0.0086(17) -0.0142(19) 0.020(2)
C94 0.027(2) 0.035(2) 0.014(2) -0.0109(18) -0.016(2) 0.024(2)
C95 0.019(2) 0.024(2) 0.015(2) -0.0076(17) -0.0140(18) 0.0155(19)
C96 0.0228(11) 0.0260(13) 0.0124(9) -0.0089(9) -0.0132(9) 0.0188(11)
C97A 0.0228(11) 0.0260(13) 0.0124(9) -0.0089(9) -0.0132(9) 0.0188(11)
C98A 0.0228(11) 0.0260(13) 0.0124(9) -0.0089(9) -0.0132(9) 0.0188(11)
C00A 0.0228(11) 0.0260(13) 0.0124(9) -0.0089(9) -0.0132(9) 0.0188(11)
C01A 0.0228(11) 0.0260(13) 0.0124(9) -0.0089(9) -0.0132(9) 0.0188(11)
C97B 0.0228(11) 0.0260(13) 0.0124(9) -0.0089(9) -0.0132(9) 0.0188(11)
C98B 0.0228(11) 0.0260(13) 0.0124(9) -0.0089(9) -0.0132(9) 0.0188(11)
C01B 0.0228(11) 0.0260(13) 0.0124(9) -0.0089(9) -0.0132(9) 0.0188(11)
C00B 0.0228(11) 0.0260(13) 0.0124(9) -0.0089(9) -0.0132(9) 0.0188(11)
C99 0.0228(11) 0.0260(13) 0.0124(9) -0.0089(9) -0.0132(9) 0.0188(11)
C102 0.020(2) 0.018(2) 0.013(2) -0.0045(16) -0.0131(18) 0.0120(19)
C111 0.024(2) 0.021(2) 0.019(2) -0.0088(17) -0.019(2) 0.0160(19)
C112 0.025(2) 0.024(2) 0.017(2) -0.0128(17) -0.0179(19) 0.020(2)
C113 0.020(2) 0.025(2) 0.012(2) -0.0057(17) -0.0116(18) 0.0168(19)
C114 0.034(2) 0.026(2) 0.020(2) -0.0110(18) -0.021(2) 0.024(2)
C115 0.029(2) 0.025(2) 0.015(2) -0.0097(17) -0.017(2) 0.021(2)
C116 0.025(2) 0.024(2) 0.016(2) -0.0097(17) -0.0175(19) 0.0183(19)
C117 0.020(2) 0.027(2) 0.015(2) -0.0030(17) -0.0119(18) 0.0159(19)
C118 0.017(2) 0.017(2) 0.016(2) -0.0066(16) -0.0127(18) 0.0124(18)
C119 0.016(2) 0.019(2) 0.0100(19) -0.0021(16) -0.0095(17) 0.0105(18)
C120 0.025(2) 0.032(2) 0.015(2) -0.0093(17) -0.0166(19) 0.022(2)
C121 0.021(2) 0.030(2) 0.014(2) -0.0075(17) -0.0124(19) 0.019(2)
C122 0.020(2) 0.014(2) 0.015(2) -0.0059(15) -0.0144(18) 0.0104(18)
N1 0.0194(17) 0.0172(17) 0.0140(17) -0.0063(14) -0.0141(16) 0.0119(15)
N2 0.0132(16) 0.0162(17) 0.0110(16) -0.0037(13) -0.0092(14) 0.0100(14)
N3 0.0161(17) 0.0197(18) 0.0117(16) -0.0034(13) -0.0105(15) 0.0119(15)
N4 0.0158(16) 0.0141(16) 0.0115(16) -0.0057(13) -0.0116(15) 0.0097(15)
N5 0.0172(16) 0.0157(16) 0.0102(16) -0.0047(13) -0.0104(15) 0.0121(15)
N6 0.0163(16) 0.0165(17) 0.0137(17) -0.0068(13) -0.0122(15) 0.0122(15)
N11 0.0219(17) 0.0203(17) 0.0106(16) -0.0099(13) -0.0137(15) 0.0178(16)
N31 0.0202(17) 0.0204(17) 0.0100(16) -0.0055(13) -0.0122(15) 0.0150(15)
N51 0.0241(18) 0.0216(18) 0.0120(17) -0.0082(14) -0.0143(16) 0.0183(16)
N71 0.0157(16) 0.0171(17) 0.0083(16) -0.0038(13) -0.0099(14) 0.0100(15)
N91 0.0163(17) 0.0219(18) 0.0105(16) -0.0038(13) -0.0095(15) 0.0139(15)
N111 0.0179(17) 0.0161(17) 0.0121(16) -0.0051(13) -0.0116(15) 0.0124(15)
O11 0.0352(18) 0.057(2) 0.0174(16) -0.0135(15) -0.0196(15) 0.0369(18)
O12 0.0313(17) 0.065(2) 0.0093(15) -0.0102(15) -0.0123(14) 0.0381(18)
O31 0.0352(18) 0.056(2) 0.0195(17) -0.0120(15) -0.0207(16) 0.0344(18)
O32 0.0305(17) 0.0463(19) 0.0085(14) -0.0128(13) -0.0147(14) 0.0311(16)
O51 0.0269(16) 0.0372(18) 0.0159(15) -0.0076(13) -0.0158(14) 0.0243(15)
O52 0.0334(18) 0.050(2) 0.0135(15) -0.0111(14) -0.0172(15) 0.0318(17)
O71 0.0283(17) 0.0392(19) 0.0215(17) -0.0094(14) -0.0189(15) 0.0249(16)
O72 0.0300(17) 0.0456(19) 0.0122(15) -0.0102(13) -0.0150(14) 0.0298(16)
O91 0.0354(18) 0.058(2) 0.0117(15) -0.0150(14) -0.0173(15) 0.0388(18)
O92 0.0276(16) 0.0315(17) 0.0193(16) -0.0089(13) -0.0178(14) 0.0233(15)
O111 0.0277(16) 0.0378(18) 0.0102(14) -0.0087(13) -0.0144(14) 0.0235(15)
O112 0.0304(17) 0.0429(19) 0.0180(16) -0.0105(14) -0.0193(15) 0.0272(16)
S1 0.0157(5) 0.0145(5) 0.0151(5) -0.0068(4) -0.0111(4) 0.0109(4)
S2 0.0179(5) 0.0164(5) 0.0157(5) -0.0089(4) -0.0124(5) 0.0135(5)
S3 0.0169(5) 0.0170(5) 0.0171(5) -0.0027(4) -0.0122(4) 0.0116(4)
S4 0.0181(5) 0.0184(5) 0.0180(5) -0.0024(4) -0.0127(5) 0.0127(5)
S5 0.0167(5) 0.0150(5) 0.0142(5) -0.0073(4) -0.0109(4) 0.0124(4)
S6 0.0148(5) 0.0156(5) 0.0158(5) -0.0016(4) -0.0104(4) 0.0102(4)
Ni1 0.0153(3) 0.0137(3) 0.0094(3) -0.0055(2) -0.0099(2) 0.0110(2)
Ni2 0.0154(3) 0.0146(3) 0.0100(3) -0.0057(2) -0.0103(2) 0.0113(2)
Ni3 0.0171(3) 0.0146(3) 0.0103(3) -0.0063(2) -0.0111(2) 0.0122(2)

loop_
_atom_type_symbol
_atom_type_description
_atom_type_scat_dispersion_real
_atom_type_scat_dispersion_imag
_atom_type_scat_source
C C 0.0033 0.0016 'International Tables Vol C Tables 4.2.6.8 and 6.1.1.4'
H H 0 0 'International Tables Vol C Tables 4.2.6.8 and 6.1.1.4'
N N 0.0061 0.0033 'International Tables Vol C Tables 4.2.6.8 and 6.1.1.4'
O O 0.0106 0.006 'International Tables Vol C Tables 4.2.6.8 and 6.1.1.4'
S S 0.1246 0.1234 'International Tables Vol C Tables 4.2.6.8 and 6.1.1.4'
Ni Ni 0.3393 1.1124 'International Tables Vol C Tables 4.2.6.8 and 6.1.1.4'

loop_
_geom_angle_atom_site_label_1
_geom_angle_atom_site_label_2
_geom_angle_atom_site_label_3
_geom_angle
_geom_angle_site_symmetry_1
_geom_angle_site_symmetry_3
C202 C201 C206 120.3(9) . .
C203 C202 C201 113.7(11) . .
C204 C203 C202 124.3(9) . .
C204 C203 C207 118.7(7) . .
C202 C203 C207 117.0(9) . .
C210 C204 C205 121.7(8) . .
C210 C204 C203 117.7(7) . .
C205 C204 C203 120.6(8) . .
C219 C205 C206 119.6(9) . .
C219 C205 C204 121.0(8) . .
C206 C205 C204 119.4(9) . .
C205 C206 C224 124.2(11) . .
C205 C206 C201 121.6(9) . .
C224 C206 C201 114.1(9) . .
C208 C207 C203 121.1(8) . .
C207 C208 C209 119.3(9) . .
C210 C209 C208 121.1(8) . .
C210 C209 C214 118.3(8) . .
C208 C209 C214 120.5(8) . .
C204 C210 C209 122.1(8) . .
C204 C210 C211 119.2(8) . .
C209 C210 C211 118.7(9) . .
C212 C211 C218 120.4(8) . .
C212 C211 C210 122.0(8) . .
C218 C211 C210 117.5(8) . .
C211 C212 C213 118.6(8) . .
C211 C212 C215 122.1(8) . .
C213 C212 C215 119.3(8) . .
C214 C213 C212 120.2(9) . .
C213 C214 C209 122.1(9) . .
C216 C215 C212 120.0(10) . .
C215 C216 C217 115.3(11) . .
C218 C217 C222 120.1(9) . .
C218 C217 C216 122.6(8) . .
C222 C217 C216 117.2(9) . .
C211 C218 C217 119.5(9) . .
C211 C218 C219 121.3(9) . .
C217 C218 C219 119.2(9) . .
C205 C219 C220 124.7(8) . .
C205 C219 C218 119.2(8) . .
C220 C219 C218 116.0(8) . .
C221 C220 C219 129.7(9) . .
C221 C220 C223 113.7(9) . .
C219 C220 C223 116.6(9) . .
C220 C221 C222 112.7(10) . .
C221 C222 C217 122.2(11) . .
C224 C223 C220 119.3(10) . .
C223 C224 C206 115.5(12) . .
N1 C1 S1 179.6(3) . .
N2 C2 S2 179.5(3) . .
N3 C3 S3 179.0(3) . .
N4 C4 S4 178.5(4) . .
N6 C5 S5 178.6(3) . 2_785
N5 C6 S6 178.1(3) . 2_655
N11 C11 C12 123.1(4) . .
C13 C12 C11 120.6(4) . .
C12 C13 C14 115.9(4) . .
C12 C13 C16 121.4(4) . .
C14 C13 C16 122.7(4) . .
C15 C14 C13 120.0(4) . .
N11 C15 C14 124.1(4) . .
C17 C16 C21 118.4(4) . .
C17 C16 C13 120.2(4) . .
C21 C16 C13 121.4(4) . .
C18 C17 C16 121.0(4) . .
C17 C18 C19 120.3(4) . .
C20 C19 C18 119.6(4) . .
C20 C19 C22 121.9(4) . .
C18 C19 C22 118.5(4) . .
C19 C20 C21 120.2(4) . .
C20 C21 C16 120.4(4) . .
O11 C22 O12 123.7(4) . .
O11 C22 C19 119.7(4) . .
O12 C22 C19 116.6(4) . .
N31 C31 C32 123.3(4) . .
C31 C32 C33 118.9(4) . .
C34 C33 C32 116.9(4) . .
C34 C33 C36 122.0(4) . .
C32 C33 C36 121.1(4) . .
C33 C34 C35 121.2(4) . .
N31 C35 C34 122.2(4) . .
C41 C36 C37 118.9(4) . .
C41 C36 C33 120.5(4) . .
C37 C36 C33 120.6(4) . .
C38 C37 C36 121.0(4) . .
C37 C38 C39 119.4(4) . .
C40 C39 C38 120.0(4) . .
C40 C39 C42 121.4(4) . .
C38 C39 C42 118.6(4) . .
C39 C40 C41 120.5(4) . .
C40 C41 C36 120.2(4) . .
O31 C42 O32 123.2(4) . .
O31 C42 C39 120.9(4) . .
O32 C42 C39 115.8(4) . .
N51 C51 C52 123.3(4) . .
C51 C52 C53 120.3(4) . .
C54 C53 C52 115.9(4) . .
C54 C53 C56 123.1(4) . .
C52 C53 C56 121.0(4) . .
C55 C54 C53 120.4(4) . .
N51 C55 C54 123.0(4) . .
C57 C56 C61 118.5(4) . .
C57 C56 C53 120.5(4) . .
C61 C56 C53 121.0(4) . .
C56 C57 C58 120.7(4) . .
C57 C58 C59 121.0(4) . .
C60 C59 C58 117.9(4) . .
C60 C59 C62 122.1(4) . .
C58 C59 C62 119.9(4) . .
C59 C60 C61 120.9(4) . .
C60 C61 C56 120.7(4) . .
O51 C62 O52 123.1(4) . .
O51 C62 C59 120.7(4) . .
O52 C62 C59 116.2(4) . .
N71 C71 C72 124.2(4) . .
C71 C72 C73 119.5(4) . .
C72 C73 C74 116.6(4) . .
C72 C73 C76 120.9(4) . .
C74 C73 C76 122.5(4) . .
C75 C74 C73 119.7(4) . .
N71 C75 C74 123.7(4) . .
C81 C76 C77 118.4(4) . .
C81 C76 C73 120.7(4) . .
C77 C76 C73 120.9(4) . .
C78 C77 C76 121.0(4) . .
C77 C78 C79 120.1(4) . .
C78 C79 C80 119.9(4) . .
C78 C79 C82 121.8(4) . .
C80 C79 C82 118.3(4) . .
C81 C80 C79 119.9(4) . .
C80 C81 C76 120.7(4) . .
O71 C82 O72 123.1(4) . .
O71 C82 C79 121.2(4) . .
O72 C82 C79 115.8(4) . .
N91 C91 C92 122.9(4) . .
C93 C92 C91 120.4(4) . .
C92 C93 C94 115.0(4) . .
C92 C93 C96 122.4(4) . .
C94 C93 C96 122.6(4) . .
C95 C94 C93 121.3(4) . .
N91 C95 C94 123.0(4) . .
C01B C96 C97A 111.1(14) . .
C01B C96 C01A 21.2(12) . .
C97A C96 C01A 119.3(4) . .
C01B C96 C93 123.2(14) . .
C97A C96 C93 121.1(4) . .
C01A C96 C93 119.5(4) . .
C01B C96 C97B 111.9(17) . .
C97A C96 C97B 31.2(10) . .
C01A C96 C97B 108.1(11) . .
C93 C96 C97B 124.1(11) . .
C96 C97A C98A 120.4(5) . .
C99 C98A C97A 119.8(5) . .
C01A C00A C99 120.3(5) . .
C00A C01A C96 120.3(5) . .
C98B C97B C96 122(2) . .
C97B C98B C99 120(2) . .
C96 C01B C00B 124(3) . .
C99 C00B C01B 121(3) . .
C00B C99 C98A 115.5(15) . .
C00B C99 C98B 119.2(18) . .
C98A C99 C98B 27.7(11) . .
C00B C99 C00A 20.7(13) . .
C98A C99 C00A 119.9(4) . .
C98B C99 C00A 112.6(11) . .
C00B C99 C102 117.9(15) . .
C98A C99 C102 121.5(4) . .
C98B C99 C102 122.6(11) . .
C00A C99 C102 118.6(4) . .
O92 C102 O91 123.7(4) . .
O92 C102 C99 121.7(4) . .
O91 C102 C99 114.5(4) . .
N111 C111 C112 123.7(4) . .
C111 C112 C113 120.0(4) . .
C114 C113 C112 116.9(4) . .
C114 C113 C116 122.2(4) . .
C112 C113 C116 120.9(4) . .
C113 C114 C115 119.8(4) . .
N111 C115 C114 123.1(4) . .
C117 C116 C121 118.9(4) . .
C117 C116 C113 121.1(4) . .
C121 C116 C113 119.9(4) . .
C118 C117 C116 121.0(4) . .
C117 C118 C119 120.1(4) . .
C118 C119 C120 119.4(4) . .
C118 C119 C122 121.7(4) . .
C120 C119 C122 118.8(4) . .
C121 C120 C119 120.8(4) . .
C120 C121 C116 119.7(4) . .
O112 C122 O111 123.6(4) . .
O112 C122 C119 120.5(4) . .
O111 C122 C119 115.9(4) . .
C1 N1 Ni2 157.8(3) . .
C2 N2 Ni1 158.0(3) . .
C3 N3 Ni3 152.4(3) . .
C4 N4 Ni2 150.5(3) . .
C6 N5 Ni1 151.0(3) . .
C5 N6 Ni3 157.7(3) . .
C15 N11 C11 116.2(4) . .
C15 N11 Ni1 122.1(3) . 2_666
C11 N11 Ni1 121.6(3) . 2_666
C31 N31 C35 117.5(4) . .
C31 N31 Ni2 121.6(3) . .
C35 N31 Ni2 120.9(3) . .
C51 N51 C55 117.1(4) . .
C51 N51 Ni3 120.6(3) . 2_676
C55 N51 Ni3 121.8(3) . 2_676
C71 N71 C75 116.3(3) . .
C71 N71 Ni1 120.3(3) . 2_665
C75 N71 Ni1 123.4(3) . 2_665
C91 N91 C95 117.4(4) . .
C91 N91 Ni2 120.8(3) . 2_665
C95 N91 Ni2 121.6(3) . 2_665
C111 N111 C115 116.4(4) . .
C111 N111 Ni3 120.6(3) . 1_446
C115 N111 Ni3 122.9(3) . 1_446
C1 S1 Ni1 99.51(14) . .
C2 S2 Ni2 98.94(15) . .
C3 S3 Ni2 97.12(15) . .
C4 S4 Ni3 96.58(16) . .
C5 S5 Ni3 102.26(15) 2_785 .
C6 S6 Ni1 97.57(15) 2_655 .
N2 Ni1 N5 175.87(13) . .
N2 Ni1 N71 92.13(13) . 2_665
N5 Ni1 N71 91.89(13) . 2_665
N2 Ni1 N11 88.53(13) . 2_666
N5 Ni1 N11 87.48(13) . 2_666
N71 Ni1 N11 178.65(13) 2_665 2_666
N2 Ni1 S6 88.78(11) . .
N5 Ni1 S6 92.35(11) . .
N71 Ni1 S6 87.83(10) 2_665 .
N11 Ni1 S6 91.00(10) 2_666 .
N2 Ni1 S1 92.92(11) . .
N5 Ni1 S1 86.14(11) . .
N71 Ni1 S1 89.42(10) 2_665 .
N11 Ni1 S1 91.73(10) 2_666 .
S6 Ni1 S1 176.82(4) . .
N1 Ni2 N4 174.90(13) . .
N1 Ni2 N31 92.97(13) . .
N4 Ni2 N31 91.92(13) . .
N1 Ni2 N91 87.71(13) . 2_665
N4 Ni2 N91 87.44(13) . 2_665
N31 Ni2 N91 178.49(13) . 2_665
N1 Ni2 S3 88.29(11) . .
N4 Ni2 S3 93.51(11) . .
N31 Ni2 S3 86.12(10) . .
N91 Ni2 S3 92.55(10) 2_665 .
N1 Ni2 S2 93.03(11) . .
N4 Ni2 S2 85.55(11) . .
N31 Ni2 S2 89.22(10) . .
N91 Ni2 S2 92.09(10) 2_665 .
S3 Ni2 S2 175.22(4) . .
N3 Ni3 N6 173.26(13) . .
N3 Ni3 N111 91.96(13) . 1_664
N6 Ni3 N111 93.65(13) . 1_664
N3 Ni3 N51 86.20(13) . 2_676
N6 Ni3 N51 88.40(13) . 2_676
N111 Ni3 N51 176.32(12) 1_664 2_676
N3 Ni3 S4 92.79(11) . .
N6 Ni3 S4 91.34(11) . .
N111 Ni3 S4 85.85(10) 1_664 .
N51 Ni3 S4 91.05(11) 2_676 .
N3 Ni3 S5 85.04(11) . .
N6 Ni3 S5 91.34(11) . .
N111 Ni3 S5 88.80(10) 1_664 .
N51 Ni3 S5 94.21(11) 2_676 .
S4 Ni3 S5 174.16(4) . .

loop_
_geom_bond_atom_site_label_1
_geom_bond_atom_site_label_2
_geom_bond_distance
_geom_bond_site_symmetry_2
C201 C202 1.458(12) .
C201 C206 1.513(12) .
C202 C203 1.455(11) .
C203 C204 1.450(10) .
C203 C207 1.459(11) .
C204 C210 1.378(10) .
C204 C205 1.390(10) .
C205 C219 1.327(10) .
C205 C206 1.385(10) .
C206 C224 1.471(11) .
C207 C208 1.352(10) .
C208 C209 1.412(10) .
C209 C210 1.394(10) .
C209 C214 1.470(10) .
C210 C211 1.413(10) .
C211 C212 1.377(10) .
C211 C218 1.406(10) .
C212 C213 1.457(10) .
C212 C215 1.491(11) .
C213 C214 1.300(9) .
C215 C216 1.405(11) .
C216 C217 1.519(12) .
C217 C218 1.416(10) .
C217 C222 1.450(11) .
C218 C219 1.419(11) .
C219 C220 1.398(11) .
C220 C221 1.389(12) .
C220 C223 1.550(12) .
C221 C222 1.417(12) .
C223 C224 1.415(14) .
C1 N1 1.157(5) .
C1 S1 1.647(4) .
C2 N2 1.170(5) .
C2 S2 1.637(4) .
C3 N3 1.162(5) .
C3 S3 1.641(4) .
C4 N4 1.164(5) .
C4 S4 1.641(4) .
C5 N6 1.151(5) .
C5 S5 1.654(4) 2_785
C6 N5 1.167(5) .
C6 S6 1.634(4) 2_655
C11 N11 1.342(5) .
C11 C12 1.389(5) .
C12 C13 1.388(5) .
C13 C14 1.392(6) .
C13 C16 1.482(5) .
C14 C15 1.381(6) .
C15 N11 1.338(5) .
C16 C17 1.392(6) .
C16 C21 1.396(6) .
C17 C18 1.377(6) .
C18 C19 1.385(6) .
C19 C20 1.382(6) .
C19 C22 1.487(5) .
C20 C21 1.390(6) .
C22 O11 1.250(5) .
C22 O12 1.286(5) .
C31 N31 1.337(5) .
C31 C32 1.396(6) .
C32 C33 1.403(6) .
C33 C34 1.377(6) .
C33 C36 1.474(5) .
C34 C35 1.379(5) .
C35 N31 1.349(5) .
C36 C41 1.399(5) .
C36 C37 1.408(6) .
C37 C38 1.380(6) .
C38 C39 1.409(6) .
C39 C40 1.385(5) .
C39 C42 1.470(5) .
C40 C41 1.388(5) .
C42 O31 1.256(5) .
C42 O32 1.296(5) .
C51 N51 1.329(5) .
C51 C52 1.384(6) .
C52 C53 1.399(6) .
C53 C54 1.390(6) .
C53 C56 1.487(5) .
C54 C55 1.380(6) .
C55 N51 1.349(5) .
C56 C57 1.379(6) .
C56 C61 1.393(6) .
C57 C58 1.381(6) .
C58 C59 1.399(6) .
C59 C60 1.380(6) .
C59 C62 1.471(6) .
C60 C61 1.384(6) .
C62 O51 1.248(5) .
C62 O52 1.292(5) .
C71 N71 1.340(5) .
C71 C72 1.372(5) .
C72 C73 1.397(6) .
C73 C74 1.402(6) .
C73 C76 1.478(5) .
C74 C75 1.371(6) .
C75 N71 1.347(5) .
C76 C81 1.397(6) .
C76 C77 1.408(5) .
C77 C78 1.370(5) .
C78 C79 1.387(6) .
C79 C80 1.398(6) .
C79 C82 1.486(5) .
C80 C81 1.379(6) .
C82 O71 1.250(5) .
C82 O72 1.308(5) .
C91 N91 1.331(5) .
C91 C92 1.394(6) .
C92 C93 1.386(6) .
C93 C94 1.405(6) .
C93 C96 1.474(5) .
C94 C95 1.364(5) .
C95 N91 1.331(5) .
C96 C01B 1.28(3) .
C96 C97A 1.397(6) .
C96 C01A 1.411(7) .
C96 C97B 1.48(3) .
C97A C98A 1.408(7) .
C98A C99 1.378(6) .
C00A C01A 1.367(7) .
C00A C99 1.422(7) .
C97B C98B 1.29(3) .
C98B C99 1.42(3) .
C01B C00B 1.46(4) .
C00B C99 1.22(3) .
C99 C102 1.486(5) .
C102 O92 1.232(5) .
C102 O91 1.299(5) .
C111 N111 1.336(5) .
C111 C112 1.372(5) .
C112 C113 1.390(6) .
C113 C114 1.381(6) .
C113 C116 1.474(5) .
C114 C115 1.388(6) .
C115 N111 1.349(5) .
C116 C117 1.402(6) .
C116 C121 1.412(5) .
C117 C118 1.386(5) .
C118 C119 1.394(5) .
C119 C120 1.402(5) .
C119 C122 1.476(5) .
C120 C121 1.391(5) .
C122 O112 1.238(5) .
C122 O111 1.299(5) .
N1 Ni2 2.036(4) .
N2 Ni1 2.026(3) .
N3 Ni3 2.036(4) .
N4 Ni2 2.041(3) .
N5 Ni1 2.046(3) .
N6 Ni3 2.036(3) .
N11 Ni1 2.135(3) 2_666
N31 Ni2 2.103(3) .
N51 Ni3 2.138(3) 2_676
N71 Ni1 2.105(3) 2_665
N91 Ni2 2.147(3) 2_665
N111 Ni3 2.107(3) 1_446
S1 Ni1 2.518(4) .
S2 Ni2 2.530(4) .
S3 Ni2 2.511(4) .
S4 Ni3 2.532(4) .
S5 C5 1.654(4) 2_785
S5 Ni3 2.534(4) .
S6 C6 1.634(4) 2_655
S6 Ni1 2.514(4) .
Ni1 N71 2.105(3) 2_665
Ni1 N11 2.135(3) 2_666
Ni2 N91 2.147(3) 2_665
Ni3 N111 2.107(3) 1_664
Ni3 N51 2.138(3) 2_676
